data_7003686
loop_
_publ_author_name
'Rodriguez, Amor'
'Fuks, Gad'
'Bourg, Jean-Baptiste'
'Bourissou, Didier'
'Tham, Fook S.'
'Bertrand, Guy'

_publ_section_title
;
 1,3-Diborata-2,4-diphosphoniocyclobutane-1,3-diyls communicate through
 a para-phenylene linker
;
_journal_issue 33
_journal_name_full 'Dalton Transactions'
_journal_page_first 4482
_journal_page_last 4487
_journal_paper_doi 10.1039/b718631b
_journal_year 2008
_chemical_formula_sum 'C26 H44 B2 P2'
_chemical_formula_weight 440.17
_chemical_name_systematic
;
?
;
_space_group_IT_number 15
_symmetry_cell_setting monoclinic
_symmetry_space_group_name_Hall '-I 2ya'
_symmetry_space_group_name_H-M 'I 1 2/a 1'
_atom_sites_solution_hydrogens geom
_atom_sites_solution_primary direct
_atom_sites_solution_secondary difmap
_audit_creation_method SHELXL-97
_cell_angle_alpha 90.00
_cell_angle_beta 90.142(19)
_cell_angle_gamma 90.00
_cell_formula_units_Z 8
_cell_length_a 23.670(16)
_cell_length_b 8.918(6)
_cell_length_c 25.608(17)
_cell_measurement_reflns_used 1379
_cell_measurement_temperature 100(2)
_cell_measurement_theta_max 23.73
_cell_measurement_theta_min 2.34
_cell_volume 5406(6)
_computing_cell_refinement 'Bruker SMART'
_computing_data_collection 'Bruker SMART'
_computing_data_reduction 'Bruker SAINT'
_computing_molecular_graphics 'Bruker SHELXTL'
_computing_publication_material 'Bruker SHELXTL'
_computing_structure_refinement 'SHELXL-97 (Sheldrick, 1997)'
_computing_structure_solution 'SHELXS-97 (Sheldrick, 1990)'
_diffrn_ambient_temperature 100(2)
_diffrn_measured_fraction_theta_full 0.928
_diffrn_measured_fraction_theta_max 0.928
_diffrn_measurement_device_type 'CCD area detector'
_diffrn_measurement_method 'phi and omega scans'
_diffrn_radiation_monochromator graphite
_diffrn_radiation_source 'fine-focus sealed tube'
_diffrn_radiation_type MoK\a
_diffrn_radiation_wavelength 0.71073
_diffrn_reflns_av_R_equivalents 0.0559
_diffrn_reflns_av_sigmaI/netI 0.0807
_diffrn_reflns_limit_h_max 19
_diffrn_reflns_limit_h_min -22
_diffrn_reflns_limit_k_max 4
_diffrn_reflns_limit_k_min -8
_diffrn_reflns_limit_l_max 24
_diffrn_reflns_limit_l_min -24
_diffrn_reflns_number 5367
_diffrn_reflns_theta_full 20.18
_diffrn_reflns_theta_max 20.18
_diffrn_reflns_theta_min 1.17
_exptl_absorpt_coefficient_mu 0.172
_exptl_absorpt_correction_T_max 0.9966
_exptl_absorpt_correction_T_min 0.9731
_exptl_absorpt_correction_type multi-scan
_exptl_absorpt_process_details 'Bruker SADABS'
_exptl_crystal_colour purple
_exptl_crystal_density_diffrn 1.082
_exptl_crystal_density_meas ?
_exptl_crystal_density_method .
_exptl_crystal_description 'thin plate'
_exptl_crystal_F_000 1920
_exptl_crystal_size_max 0.16
_exptl_crystal_size_mid 0.13
_exptl_crystal_size_min 0.02
_refine_diff_density_max 0.254
_refine_diff_density_min -0.248
_refine_diff_density_rms 0.055
_refine_ls_extinction_method none
_refine_ls_goodness_of_fit_ref 1.068
_refine_ls_hydrogen_treatment constr
_refine_ls_matrix_type full
_refine_ls_number_parameters 377
_refine_ls_number_reflns 2421
_refine_ls_number_restraints 421
_refine_ls_restrained_S_all 0.990
_refine_ls_R_factor_all 0.0858
_refine_ls_R_factor_gt 0.0510
_refine_ls_shift/su_max 0.000
_refine_ls_shift/su_mean 0.000
_refine_ls_structure_factor_coef Fsqd
_refine_ls_weighting_details 'calc w=1/[\s^2^(Fo^2^)+(0.0454P)^2^+4.3391P] where P=(Fo^2^+2Fc^2^)/3'
_refine_ls_weighting_scheme calc
_refine_ls_wR_factor_gt 0.1029
_refine_ls_wR_factor_ref 0.1154
_reflns_number_gt 1731
_reflns_number_total 2421
_reflns_threshold_expression >2sigma(I)
_cod_data_source_file b718631b.txt
_cod_data_source_block gb367i2a
_cod_depositor_comments
;
The following automatic conversions were performed:
'_symmetry_cell_setting' value 'Monoclinic' changed to 'monoclinic'
according to '/home/saulius/struct/CIF-dictionaries/cif_core.dic'
dictionary named 'cif_core.dic' version 2.4.1 from 2010-06-29.

Automatic conversion script
Id: cif_fix_enum 1527 2010-12-29 10:47:43Z saulius 
;
_cod_original_sg_symbol_H-M I2/a
_cod_database_code 7003686

loop_
_symmetry_equiv_pos_as_xyz
'x, y, z'
'-x+1/2, y, -z'
'x+1/2, y+1/2, z+1/2'
'-x+1, y+1/2, -z+1/2'
'-x, -y, -z'
'x-1/2, -y, z'
'-x+1/2, -y+1/2, -z+1/2'
'x, -y+1/2, z+1/2'

loop_
_atom_site_label
_atom_site_type_symbol
_atom_site_fract_x
_atom_site_fract_y
_atom_site_fract_z
_atom_site_U_iso_or_equiv
_atom_site_adp_type
_atom_site_occupancy
_atom_site_symmetry_multiplicity
_atom_site_calc_flag
_atom_site_refinement_flags
_atom_site_disorder_assembly
_atom_site_disorder_group
P1 P 0.06386(9) 0.14795(19) 0.36268(7) 0.0409(6) Uani 1 1 d D . .
P2 P 0.18289(9) 0.14641(18) 0.36808(7) 0.0351(5) Uani 1 1 d D . .
B1 B 0.1210(5) 0.0324(7) 0.3944(2) 0.033(2) Uani 1 1 d D A .
B2 B 0.1264(4) 0.0884(7) 0.3227(2) 0.038(2) Uani 1 1 d D A .
C1 C 0.1316(4) 0.0302(6) 0.2644(2) 0.043(2) Uani 1 1 d U . .
C2 C 0.1142(3) 0.1115(6) 0.2233(2) 0.0408(19) Uani 1 1 d U B .
H2 H 0.0963 0.2048 0.2299 0.049 Uiso 1 1 calc R . .
C3 C 0.1210(4) 0.0664(7) 0.1699(2) 0.0408(17) Uani 1 1 d U . .
C4 C 0.1034(3) 0.1529(8) 0.1282(3) 0.061(2) Uani 1 1 d U B .
H4 H 0.0848 0.2454 0.1346 0.073 Uiso 1 1 calc R . .
C5 C 0.1123(5) 0.1073(8) 0.0776(3) 0.073(3) Uani 1 1 d U . .
H5 H 0.1000 0.1687 0.0494 0.087 Uiso 1 1 calc R B .
C6 C 0.1386(5) -0.0255(10) 0.0675(3) 0.089(4) Uani 1 1 d U B .
H6 H 0.1434 -0.0568 0.0324 0.106 Uiso 1 1 calc R . .
C7 C 0.1580(4) -0.1132(9) 0.1065(3) 0.081(3) Uani 1 1 d U . .
H7 H 0.1776 -0.2033 0.0985 0.097 Uiso 1 1 calc R B .
C8 C 0.1493(4) -0.0713(8) 0.1605(3) 0.060(3) Uani 1 1 d U B .
C9 C 0.1675(4) -0.1570(8) 0.2023(3) 0.077(3) Uani 1 1 d U . .
H9 H 0.1858 -0.2501 0.1962 0.093 Uiso 1 1 calc R B .
C10 C 0.1594(4) -0.1090(7) 0.2523(3) 0.061(2) Uani 1 1 d U B .
H10 H 0.1726 -0.1698 0.2803 0.073 Uiso 1 1 calc R . .
C11 C 0.1170(5) -0.1015(11) 0.4345(4) 0.036(5) Uani 0.532(14) 1 d PDU A 1
C12 C 0.0556(6) -0.1400(19) 0.4452(6) 0.048(5) Uani 0.532(14) 1 d PDU A 1
H12A H 0.0383 -0.1811 0.4135 0.071 Uiso 0.532(14) 1 calc PR A 1
H12B H 0.0353 -0.0492 0.4557 0.071 Uiso 0.532(14) 1 calc PR A 1
H12C H 0.0536 -0.2144 0.4733 0.071 Uiso 0.532(14) 1 calc PR A 1
C13 C 0.1513(7) -0.2342(13) 0.4151(5) 0.045(5) Uani 0.532(14) 1 d PDU A 1
H13A H 0.1500 -0.3151 0.4409 0.067 Uiso 0.532(14) 1 calc PR A 1
H13B H 0.1906 -0.2032 0.4098 0.067 Uiso 0.532(14) 1 calc PR A 1
H13C H 0.1355 -0.2699 0.3819 0.067 Uiso 0.532(14) 1 calc PR A 1
C14 C 0.1443(10) -0.0351(16) 0.4831(5) 0.050(6) Uani 0.532(14) 1 d PDU A 1
H14A H 0.1508 -0.1146 0.5088 0.075 Uiso 0.532(14) 1 calc PR A 1
H14B H 0.1193 0.0411 0.4980 0.075 Uiso 0.532(14) 1 calc PR A 1
H14C H 0.1805 0.0111 0.4738 0.075 Uiso 0.532(14) 1 calc PR A 1
C11D C 0.1183(6) -0.0838(14) 0.4408(5) 0.049(6) Uani 0.468(14) 1 d PDU A 2
C12D C 0.0794(11) -0.227(2) 0.4320(7) 0.063(6) Uani 0.468(14) 1 d PDU A 2
H12D H 0.0402 -0.2015 0.4408 0.094 Uiso 0.468(14) 1 calc PR A 2
H12E H 0.0925 -0.3087 0.4544 0.094 Uiso 0.468(14) 1 calc PR A 2
H12F H 0.0814 -0.2576 0.3953 0.094 Uiso 0.468(14) 1 calc PR A 2
C13D C 0.1770(7) -0.1609(17) 0.4546(6) 0.052(6) Uani 0.468(14) 1 d PDU A 2
H13D H 0.1710 -0.2397 0.4807 0.078 Uiso 0.468(14) 1 calc PR A 2
H13E H 0.2030 -0.0855 0.4687 0.078 Uiso 0.468(14) 1 calc PR A 2
H13F H 0.1932 -0.2051 0.4229 0.078 Uiso 0.468(14) 1 calc PR A 2
C14D C 0.0988(10) -0.0259(19) 0.4966(5) 0.044(5) Uani 0.468(14) 1 d PDU A 2
H14D H 0.0588 0.0024 0.4951 0.067 Uiso 0.468(14) 1 calc PR A 2
H14E H 0.1214 0.0615 0.5066 0.067 Uiso 0.468(14) 1 calc PR A 2
H14F H 0.1040 -0.1059 0.5224 0.067 Uiso 0.468(14) 1 calc PR A 2
C15 C 0.2482(3) 0.0399(8) 0.3546(3) 0.040(2) Uani 1 1 d DU B .
H15 H 0.2367 -0.0667 0.3488 0.048 Uiso 1 1 calc R . .
C16 C 0.2773(4) 0.0927(8) 0.3042(3) 0.054(2) Uani 1 1 d U . .
H16A H 0.2908 0.1957 0.3088 0.081 Uiso 1 1 calc R B .
H16B H 0.2503 0.0890 0.2752 0.081 Uiso 1 1 calc R . .
H16C H 0.3094 0.0269 0.2966 0.081 Uiso 1 1 calc R . .
C17 C 0.2908(4) 0.0394(10) 0.3997(3) 0.070(3) Uani 1 1 d U . .
H17A H 0.3251 -0.0135 0.3890 0.104 Uiso 1 1 calc R B .
H17B H 0.2742 -0.0115 0.4300 0.104 Uiso 1 1 calc R . .
H17C H 0.3003 0.1429 0.4092 0.104 Uiso 1 1 calc R . .
C18 C 0.2130(6) 0.3332(8) 0.3844(3) 0.034(3) Uani 0.747(17) 1 d PDU B 1
H18 H 0.2551 0.3241 0.3823 0.041 Uiso 0.747(17) 1 calc PR B 1
C19 C 0.1948(8) 0.4544(12) 0.3445(4) 0.051(5) Uani 0.747(17) 1 d PDU B 1
H19A H 0.1542 0.4725 0.3477 0.077 Uiso 0.747(17) 1 calc PR B 1
H19B H 0.2034 0.4199 0.3091 0.077 Uiso 0.747(17) 1 calc PR B 1
H19C H 0.2154 0.5476 0.3516 0.077 Uiso 0.747(17) 1 calc PR B 1
C20 C 0.1985(8) 0.3818(13) 0.4409(4) 0.064(4) Uani 0.747(17) 1 d PDU B 1
H20A H 0.2127 0.4835 0.4471 0.096 Uiso 0.747(17) 1 calc PR B 1
H20B H 0.2162 0.3125 0.4657 0.096 Uiso 0.747(17) 1 calc PR B 1
H20C H 0.1574 0.3802 0.4456 0.096 Uiso 0.747(17) 1 calc PR B 1
C18D C 0.1864(13) 0.3472(13) 0.3873(9) 0.030(10) Uiso 0.253(17) 1 d PDU B 2
H18D H 0.1471 0.3885 0.3884 0.036 Uiso 0.253(17) 1 calc PR B 2
C19D C 0.2207(16) 0.435(4) 0.3461(10) 0.025(11) Uiso 0.253(17) 1 d PDU B 2
H19D H 0.2085 0.5403 0.3459 0.038 Uiso 0.253(17) 1 calc PR B 2
H19E H 0.2144 0.3913 0.3115 0.038 Uiso 0.253(17) 1 calc PR B 2
H19F H 0.2610 0.4303 0.3548 0.038 Uiso 0.253(17) 1 calc PR B 2
C20D C 0.2133(14) 0.362(3) 0.4421(8) 0.008(8) Uiso 0.253(17) 1 d PDU B 2
H20D H 0.2530 0.3316 0.4406 0.011 Uiso 0.253(17) 1 calc PR B 2
H20E H 0.1931 0.2982 0.4668 0.011 Uiso 0.253(17) 1 calc PR B 2
H20F H 0.2110 0.4670 0.4536 0.011 Uiso 0.253(17) 1 calc PR B 2
C21 C 0.0479(8) 0.3459(10) 0.3803(4) 0.038(4) Uani 0.661(13) 1 d PDU C 1
H21 H 0.0838 0.3927 0.3930 0.046 Uiso 0.661(13) 1 calc PR C 1
C22 C 0.0240(7) 0.4468(13) 0.3366(4) 0.042(4) Uani 0.661(13) 1 d PDU C 1
H22A H -0.0138 0.4121 0.3269 0.063 Uiso 0.661(13) 1 calc PR C 1
H22B H 0.0489 0.4419 0.3061 0.063 Uiso 0.661(13) 1 calc PR C 1
H22C H 0.0219 0.5505 0.3491 0.063 Uiso 0.661(13) 1 calc PR C 1
C23 C 0.0054(6) 0.3455(13) 0.4266(4) 0.064(4) Uani 0.661(13) 1 d PDU C 1
H23A H 0.0007 0.4479 0.4398 0.096 Uiso 0.661(13) 1 calc PR C 1
H23B H 0.0198 0.2811 0.4546 0.096 Uiso 0.661(13) 1 calc PR C 1
H23C H -0.0312 0.3073 0.4146 0.096 Uiso 0.661(13) 1 calc PR C 1
C21D C 0.0275(11) 0.3247(15) 0.3816(6) 0.029(9) Uiso 0.339(13) 1 d PDU C 2
H21D H -0.0142 0.3102 0.3780 0.035 Uiso 0.339(13) 1 calc PR C 2
C22D C 0.0472(11) 0.441(2) 0.3411(6) 0.030(9) Uiso 0.339(13) 1 d PDU C 2
H22D H 0.0336 0.5407 0.3513 0.044 Uiso 0.339(13) 1 calc PR C 2
H22E H 0.0319 0.4150 0.3067 0.044 Uiso 0.339(13) 1 calc PR C 2
H22F H 0.0885 0.4418 0.3397 0.044 Uiso 0.339(13) 1 calc PR C 2
C23D C 0.0406(9) 0.3820(16) 0.4374(5) 0.017(6) Uiso 0.339(13) 1 d PDU C 2
H23D H 0.0811 0.4028 0.4406 0.025 Uiso 0.339(13) 1 calc PR C 2
H23E H 0.0297 0.3055 0.4629 0.025 Uiso 0.339(13) 1 calc PR C 2
H23F H 0.0192 0.4741 0.4440 0.025 Uiso 0.339(13) 1 calc PR C 2
C24 C -0.0007(8) 0.031(3) 0.3562(8) 0.048(7) Uani 0.500(10) 1 d PDU C 1
H24 H 0.0107 -0.0759 0.3518 0.058 Uiso 0.500(10) 1 calc PR C 1
C25 C -0.0456(7) 0.041(2) 0.3992(6) 0.070(6) Uani 0.500(10) 1 d PDU C 1
H25A H -0.0574 0.1459 0.4034 0.104 Uiso 0.500(10) 1 calc PR C 1
H25B H -0.0297 0.0045 0.4322 0.104 Uiso 0.500(10) 1 calc PR C 1
H25C H -0.0783 -0.0200 0.3895 0.104 Uiso 0.500(10) 1 calc PR C 1
C26 C -0.0287(19) 0.086(4) 0.3057(12) 0.059(8) Uani 0.500(10) 1 d PDU C 1
H26A H -0.0616 0.0231 0.2979 0.088 Uiso 0.500(10) 1 calc PR C 1
H26B H -0.0016 0.0793 0.2769 0.088 Uiso 0.500(10) 1 calc PR C 1
H26C H -0.0408 0.1903 0.3100 0.088 Uiso 0.500(10) 1 calc PR C 1
C24D C 0.0005(6) 0.044(2) 0.3400(10) 0.029(6) Uani 0.500(10) 1 d PDU C 2
H24D H -0.0201 0.0143 0.3724 0.035 Uiso 0.500(10) 1 calc PR C 2
C25D C -0.044(2) 0.122(4) 0.3054(16) 0.064(9) Uani 0.500(10) 1 d PDU C 2
H25D H -0.0247 0.1713 0.2761 0.096 Uiso 0.500(10) 1 calc PR C 2
H25E H -0.0641 0.1965 0.3260 0.096 Uiso 0.500(10) 1 calc PR C 2
H25F H -0.0703 0.0469 0.2919 0.096 Uiso 0.500(10) 1 calc PR C 2
C26D C 0.0165(6) -0.1025(12) 0.3130(5) 0.041(4) Uani 0.500(10) 1 d PDU C 2
H26D H -0.0175 -0.1629 0.3073 0.061 Uiso 0.500(10) 1 calc PR C 2
H26E H 0.0431 -0.1581 0.3351 0.061 Uiso 0.500(10) 1 calc PR C 2
H26F H 0.0342 -0.0804 0.2793 0.061 Uiso 0.500(10) 1 calc PR C 2

loop_
_atom_site_aniso_label
_atom_site_aniso_U_11
_atom_site_aniso_U_22
_atom_site_aniso_U_33
_atom_site_aniso_U_23
_atom_site_aniso_U_13
_atom_site_aniso_U_12
P1 0.0451(16) 0.0303(10) 0.0474(12) -0.0053(10) -0.0076(11) 0.0022(10)
P2 0.0455(16) 0.0299(10) 0.0298(10) 0.0005(9) -0.0019(11) -0.0061(10)
B1 0.038(6) 0.029(4) 0.032(4) -0.003(3) 0.015(5) 0.000(5)
B2 0.049(7) 0.034(4) 0.031(4) -0.003(3) -0.005(5) -0.002(5)
C1 0.047(6) 0.033(4) 0.050(4) -0.011(3) -0.012(4) 0.000(4)
C2 0.037(6) 0.035(4) 0.050(4) -0.006(3) 0.003(4) 0.001(4)
C3 0.041(5) 0.040(4) 0.042(3) -0.015(3) 0.003(4) -0.013(4)
C4 0.094(8) 0.048(4) 0.041(4) -0.007(4) 0.001(4) -0.018(4)
C5 0.106(9) 0.068(5) 0.044(4) 0.001(4) 0.008(5) -0.028(5)
C6 0.140(12) 0.080(6) 0.047(4) -0.012(4) 0.021(6) -0.022(6)
C7 0.123(10) 0.054(5) 0.067(5) -0.027(4) 0.013(5) 0.002(5)
C8 0.088(8) 0.041(4) 0.052(4) -0.012(3) 0.002(4) -0.005(4)
C9 0.107(9) 0.049(5) 0.076(5) -0.029(4) -0.006(5) 0.018(5)
C10 0.094(8) 0.030(4) 0.059(4) -0.018(4) -0.018(4) 0.004(4)
C11 0.046(10) 0.011(9) 0.051(10) 0.010(7) -0.001(9) 0.001(9)
C12 0.054(9) 0.044(11) 0.045(10) 0.038(9) 0.021(7) 0.000(8)
C13 0.072(11) 0.014(7) 0.049(9) 0.013(6) 0.009(8) 0.011(7)
C14 0.088(15) 0.042(9) 0.021(8) 0.021(6) -0.005(9) -0.002(10)
C11D 0.049(12) 0.059(13) 0.038(12) -0.012(12) 0.011(12) -0.010(10)
C12D 0.092(16) 0.044(12) 0.052(11) 0.016(9) -0.016(12) -0.017(12)
C13D 0.063(11) 0.048(10) 0.047(11) 0.006(9) 0.031(8) 0.003(8)
C14D 0.035(13) 0.064(12) 0.035(9) 0.006(7) 0.021(9) -0.002(9)
C15 0.036(6) 0.046(4) 0.039(4) -0.002(4) 0.000(4) -0.007(4)
C16 0.060(7) 0.053(5) 0.049(4) -0.001(4) 0.028(4) -0.002(4)
C17 0.056(8) 0.088(6) 0.064(5) 0.004(5) -0.019(5) 0.003(5)
C18 0.030(10) 0.043(6) 0.031(6) -0.002(4) 0.006(5) -0.015(5)
C19 0.079(15) 0.031(6) 0.045(6) -0.002(4) 0.017(7) -0.017(8)
C20 0.090(10) 0.053(6) 0.048(5) 0.000(4) 0.013(5) 0.030(6)
C21 0.048(12) 0.043(7) 0.023(6) 0.016(5) 0.014(5) -0.008(7)
C22 0.027(11) 0.039(8) 0.060(7) -0.005(5) -0.014(7) 0.009(7)
C23 0.090(10) 0.053(6) 0.048(5) 0.000(4) 0.013(5) 0.030(6)
C24 0.037(14) 0.075(13) 0.033(13) 0.001(11) 0.001(8) -0.003(10)
C25 0.031(14) 0.108(14) 0.070(10) -0.045(11) 0.013(9) -0.006(11)
C26 0.04(3) 0.071(18) 0.065(11) -0.003(14) -0.018(13) 0.008(15)
C24D 0.020(11) 0.035(10) 0.032(13) 0.000(9) -0.005(9) -0.005(8)
C25D 0.04(2) 0.081(18) 0.070(13) 0.010(13) -0.019(12) 0.019(13)
C26D 0.050(12) 0.029(7) 0.043(9) -0.010(6) -0.002(7) -0.020(6)

loop_
_atom_type_symbol
_atom_type_description
_atom_type_scat_dispersion_real
_atom_type_scat_dispersion_imag
_atom_type_scat_source
C C 0.0033 0.0016 'International Tables Vol C Tables 4.2.6.8 and 6.1.1.4'
H H 0.0000 0.0000 'International Tables Vol C Tables 4.2.6.8 and 6.1.1.4'
B B 0.0013 0.0007 'International Tables Vol C Tables 4.2.6.8 and 6.1.1.4'
P P 0.1023 0.0942 'International Tables Vol C Tables 4.2.6.8 and 6.1.1.4'

loop_
_geom_angle_atom_site_label_1
_geom_angle_atom_site_label_2
_geom_angle_atom_site_label_3
_geom_angle
_geom_angle_site_symmetry_1
_geom_angle_site_symmetry_3
_geom_angle_publ_flag
C24D P1 C24 13.4(13) . . ?
C24D P1 C21D 97.5(10) . . ?
C24 P1 C21D 96.8(13) . . ?
C24D P1 C21 112.6(8) . . ?
C24 P1 C21 112.7(11) . . ?
C21D P1 C21 16.1(12) . . ?
C24D P1 B2 109.0(6) . . ?
C24 P1 B2 116.2(8) . . ?
C21D P1 B2 138.3(7) . . ?
C21 P1 B2 124.1(5) . . ?
C24D P1 B1 116.2(8) . . ?
C24 P1 B1 108.7(11) . . ?
C21D P1 B1 133.1(7) . . ?
C21 P1 B1 124.1(6) . . ?
B2 P1 B1 61.0(3) . . ?
B2 P2 C15 110.1(3) . . ?
B2 P2 C18D 118.0(9) . . ?
C15 P2 C18D 120.5(10) . . ?
B2 P2 C18 132.1(4) . . ?
C15 P2 C18 100.5(5) . . ?
C18D P2 C18 20.0(11) . . ?
B2 P2 B1 61.1(3) . . ?
C15 P2 B1 115.8(3) . . ?
C18D P2 B1 117.0(10) . . ?
C18 P2 B1 133.8(4) . . ?
C11 B1 C11D 8.3(9) . . ?
C11 B1 P1 130.7(8) . . ?
C11D B1 P1 130.9(8) . . ?
C11 B1 B2 146.0(6) . . ?
C11D B1 B2 154.2(7) . . ?
P1 B1 B2 59.4(3) . . ?
C11 B1 P2 132.8(8) . . ?
C11D B1 P2 130.4(8) . . ?
P1 B1 P2 96.1(3) . . ?
B2 B1 P2 57.8(4) . . ?
C1 B2 P2 128.8(7) . . ?
C1 B2 P1 132.0(7) . . ?
P2 B2 P1 98.6(3) . . ?
C1 B2 B1 145.7(5) . . ?
P2 B2 B1 61.1(4) . . ?
P1 B2 B1 59.6(4) . . ?
C2 C1 C10 115.9(6) . . ?
C2 C1 B2 122.5(6) . . ?
C10 C1 B2 121.4(6) . . ?
C1 C2 C3 124.2(6) . . ?
C1 C2 H2 117.9 . . ?
C3 C2 H2 117.9 . . ?
C4 C3 C8 119.6(6) . . ?
C4 C3 C2 123.1(6) . . ?
C8 C3 C2 117.3(6) . . ?
C5 C4 C3 121.1(7) . . ?
C5 C4 H4 119.4 . . ?
C3 C4 H4 119.4 . . ?
C6 C5 C4 120.4(8) . . ?
C6 C5 H5 119.8 . . ?
C4 C5 H5 119.8 . . ?
C7 C6 C5 121.3(8) . . ?
C7 C6 H6 119.3 . . ?
C5 C6 H6 119.3 . . ?
C6 C7 C8 120.5(8) . . ?
C6 C7 H7 119.7 . . ?
C8 C7 H7 119.7 . . ?
C9 C8 C3 119.5(7) . . ?
C9 C8 C7 123.5(7) . . ?
C3 C8 C7 117.0(7) . . ?
C10 C9 C8 120.6(7) . . ?
C10 C9 H9 119.7 . . ?
C8 C9 H9 119.7 . . ?
C9 C10 C1 122.5(7) . . ?
C9 C10 H10 118.7 . . ?
C1 C10 H10 118.7 . . ?
C12 C11 C13 113.3(11) . . ?
C12 C11 C14 110.2(13) . . ?
C13 C11 C14 110.2(12) . . ?
C12 C11 B1 110.3(9) . . ?
C13 C11 B1 110.1(8) . . ?
C14 C11 B1 102.2(8) . . ?
B1 C11D C14D 118.4(10) . . ?
B1 C11D C12D 116.3(11) . . ?
C14D C11D C12D 102.6(12) . . ?
B1 C11D C13D 114.5(10) . . ?
C14D C11D C13D 101.4(12) . . ?
C12D C11D C13D 101.0(13) . . ?
C11D C12D H12D 109.5 . . ?
C11D C12D H12E 109.5 . . ?
H12D C12D H12E 109.5 . . ?
C11D C12D H12F 109.5 . . ?
H12D C12D H12F 109.5 . . ?
H12E C12D H12F 109.5 . . ?
C11D C13D H13D 109.5 . . ?
C11D C13D H13E 109.5 . . ?
H13D C13D H13E 109.5 . . ?
C11D C13D H13F 109.5 . . ?
H13D C13D H13F 109.5 . . ?
H13E C13D H13F 109.5 . . ?
C11D C14D H14D 109.5 . . ?
C11D C14D H14E 109.5 . . ?
H14D C14D H14E 109.5 . . ?
C11D C14D H14F 109.5 . . ?
H14D C14D H14F 109.5 . . ?
H14E C14D H14F 109.5 . . ?
C17 C15 C16 109.8(6) . . ?
C17 C15 P2 114.2(5) . . ?
C16 C15 P2 112.1(5) . . ?
C17 C15 H15 106.8 . . ?
C16 C15 H15 106.8 . . ?
P2 C15 H15 106.8 . . ?
C15 C16 H16A 109.5 . . ?
C15 C16 H16B 109.5 . . ?
H16A C16 H16B 109.5 . . ?
C15 C16 H16C 109.5 . . ?
H16A C16 H16C 109.5 . . ?
H16B C16 H16C 109.5 . . ?
C15 C17 H17A 109.5 . . ?
C15 C17 H17B 109.5 . . ?
H17A C17 H17B 109.5 . . ?
C15 C17 H17C 109.5 . . ?
H17A C17 H17C 109.5 . . ?
H17B C17 H17C 109.5 . . ?
C19 C18 C20 111.0(10) . . ?
C19 C18 P2 111.8(8) . . ?
C20 C18 P2 112.0(8) . . ?
C19 C18 H18 107.2 . . ?
C20 C18 H18 107.2 . . ?
P2 C18 H18 107.2 . . ?
C20D C18D C19D 111.0(12) . . ?
C20D C18D P2 110.0(17) . . ?
C19D C18D P2 109(2) . . ?
C20D C18D H18D 108.8 . . ?
C19D C18D H18D 108.8 . . ?
P2 C18D H18D 108.8 . . ?
C18D C19D H19D 109.5 . . ?
C18D C19D H19E 109.5 . . ?
H19D C19D H19E 109.5 . . ?
C18D C19D H19F 109.5 . . ?
H19D C19D H19F 109.5 . . ?
H19E C19D H19F 109.5 . . ?
C18D C20D H20D 109.5 . . ?
C18D C20D H20E 109.5 . . ?
H20D C20D H20E 109.5 . . ?
C18D C20D H20F 109.5 . . ?
H20D C20D H20F 109.5 . . ?
H20E C20D H20F 109.5 . . ?
C22 C21 C23 108.5(11) . . ?
C22 C21 P1 116.9(8) . . ?
C23 C21 P1 108.3(8) . . ?
C22 C21 H21 107.6 . . ?
C23 C21 H21 107.6 . . ?
P1 C21 H21 107.6 . . ?
C22D C21D C23D 109.8(13) . . ?
C22D C21D P1 104.8(11) . . ?
C23D C21D P1 115.4(12) . . ?
C22D C21D H21D 108.9 . . ?
C23D C21D H21D 108.9 . . ?
P1 C21D H21D 108.9 . . ?
C21D C22D H22D 109.5 . . ?
C21D C22D H22E 109.5 . . ?
H22D C22D H22E 109.5 . . ?
C21D C22D H22F 109.5 . . ?
H22D C22D H22F 109.5 . . ?
H22E C22D H22F 109.5 . . ?
C21D C23D H23D 109.5 . . ?
C21D C23D H23E 109.5 . . ?
H23D C23D H23E 109.5 . . ?
C21D C23D H23F 109.5 . . ?
H23D C23D H23F 109.5 . . ?
H23E C23D H23F 109.5 . . ?
C26 C24 C25 106.8(16) . . ?
C26 C24 P1 105(3) . . ?
C25 C24 P1 118.3(13) . . ?
C26 C24 H24 108.9 . . ?
C25 C24 H24 108.9 . . ?
P1 C24 H24 108.9 . . ?
C26D C24D C25D 107.1(16) . . ?
C26D C24D P1 111.6(10) . . ?
C25D C24D P1 120(3) . . ?
C26D C24D H24D 105.6 . . ?
C25D C24D H24D 105.6 . . ?
P1 C24D H24D 105.6 . . ?
C24D C25D H25D 109.5 . . ?
C24D C25D H25E 109.5 . . ?
H25D C25D H25E 109.5 . . ?
C24D C25D H25F 109.5 . . ?
H25D C25D H25F 109.5 . . ?
H25E C25D H25F 109.5 . . ?
C24D C26D H26D 109.5 . . ?
C24D C26D H26E 109.5 . . ?
H26D C26D H26E 109.5 . . ?
C24D C26D H26F 109.5 . . ?
H26D C26D H26F 109.5 . . ?
H26E C26D H26F 109.5 . . ?

loop_
_geom_bond_atom_site_label_1
_geom_bond_atom_site_label_2
_geom_bond_distance
_geom_bond_site_symmetry_2
_geom_bond_publ_flag
P1 C24D 1.854(10) . ?
P1 C24 1.855(11) . ?
P1 C21D 1.860(10) . ?
P1 C21 1.861(8) . ?
P1 B2 1.878(9) . ?
P1 B1 1.883(9) . ?
P2 B2 1.844(8) . ?
P2 C15 1.849(7) . ?
P2 C18D 1.859(9) . ?
P2 C18 1.859(7) . ?
P2 B1 1.909(10) . ?
B1 C11 1.577(9) . ?
B1 C11D 1.578(10) . ?
B1 B2 1.908(8) . ?
B2 C1 1.586(8) . ?
C1 C2 1.342(8) . ?
C1 C10 1.439(9) . ?
C2 C3 1.435(8) . ?
C2 H2 0.9500 . ?
C3 C4 1.381(8) . ?
C3 C8 1.420(9) . ?
C4 C5 1.376(9) . ?
C4 H4 0.9500 . ?
C5 C6 1.363(11) . ?
C5 H5 0.9500 . ?
C6 C7 1.348(10) . ?
C6 H6 0.9500 . ?
C7 C8 1.447(9) . ?
C7 H7 0.9500 . ?
C8 C9 1.384(9) . ?
C9 C10 1.365(9) . ?
C9 H9 0.9500 . ?
C10 H10 0.9500 . ?
C11 C12 1.519(10) . ?
C11 C13 1.520(10) . ?
C11 C14 1.521(10) . ?
C12 H12A 0.9800 . ?
C12 H12B 0.9800 . ?
C12 H12C 0.9800 . ?
C13 H13A 0.9800 . ?
C13 H13B 0.9800 . ?
C13 H13C 0.9800 . ?
C14 H14A 0.9800 . ?
C14 H14B 0.9800 . ?
C14 H14C 0.9800 . ?
C11D C14D 1.588(12) . ?
C11D C12D 1.588(12) . ?
C11D C13D 1.589(12) . ?
C12D H12D 0.9800 . ?
C12D H12E 0.9800 . ?
C12D H12F 0.9800 . ?
C13D H13D 0.9800 . ?
C13D H13E 0.9800 . ?
C13D H13F 0.9800 . ?
C14D H14D 0.9800 . ?
C14D H14E 0.9800 . ?
C14D H14F 0.9800 . ?
C15 C17 1.532(10) . ?
C15 C16 1.537(10) . ?
C15 H15 1.0000 . ?
C16 H16A 0.9800 . ?
C16 H16B 0.9800 . ?
C16 H16C 0.9800 . ?
C17 H17A 0.9800 . ?
C17 H17B 0.9800 . ?
C17 H17C 0.9800 . ?
C18 C19 1.547(10) . ?
C18 C20 1.550(10) . ?
C18 H18 1.0000 . ?
C19 H19A 0.9800 . ?
C19 H19B 0.9800 . ?
C19 H19C 0.9800 . ?
C20 H20A 0.9800 . ?
C20 H20B 0.9800 . ?
C20 H20C 0.9800 . ?
C18D C20D 1.546(11) . ?
C18D C19D 1.548(11) . ?
C18D H18D 1.0000 . ?
C19D H19D 0.9800 . ?
C19D H19E 0.9800 . ?
C19D H19F 0.9800 . ?
C20D H20D 0.9800 . ?
C20D H20E 0.9800 . ?
C20D H20F 0.9800 . ?
C21 C22 1.542(11) . ?
C21 C23 1.558(11) . ?
C21 H21 1.0000 . ?
C22 H22A 0.9800 . ?
C22 H22B 0.9800 . ?
C22 H22C 0.9800 . ?
C23 H23A 0.9800 . ?
C23 H23B 0.9800 . ?
C23 H23C 0.9800 . ?
C21D C22D 1.540(12) . ?
C21D C23D 1.548(12) . ?
C21D H21D 1.0000 . ?
C22D H22D 0.9800 . ?
C22D H22E 0.9800 . ?
C22D H22F 0.9800 . ?
C23D H23D 0.9800 . ?
C23D H23E 0.9800 . ?
C23D H23F 0.9800 . ?
C24 C26 1.531(14) . ?
C24 C25 1.535(15) . ?
C24 H24 1.0000 . ?
C25 H25A 0.9800 . ?
C25 H25B 0.9800 . ?
C25 H25C 0.9800 . ?
C26 H26A 0.9800 . ?
C26 H26B 0.9800 . ?
C26 H26C 0.9800 . ?
C24D C26D 1.528(15) . ?
C24D C25D 1.532(14) . ?
C24D H24D 1.0000 . ?
C25D H25D 0.9800 . ?
C25D H25E 0.9800 . ?
C25D H25F 0.9800 . ?
C26D H26D 0.9800 . ?
C26D H26E 0.9800 . ?
C26D H26F 0.9800 . ?

loop_
_geom_torsion_atom_site_label_1
_geom_torsion_atom_site_label_2
_geom_torsion_atom_site_label_3
_geom_torsion_atom_site_label_4
_geom_torsion
_geom_torsion_site_symmetry_1
_geom_torsion_site_symmetry_2
_geom_torsion_site_symmetry_3
_geom_torsion_site_symmetry_4
_geom_torsion_publ_flag
C24D P1 B1 C11 -41.4(11) . . . . ?
C24 P1 B1 C11 -29.4(10) . . . . ?
C21D P1 B1 C11 89.8(13) . . . . ?
C21 P1 B1 C11 106.9(9) . . . . ?
B2 P1 B1 C11 -139.6(8) . . . . ?
C24D P1 B1 C11D -52.4(12) . . . . ?
C24 P1 B1 C11D -40.4(11) . . . . ?
C21D P1 B1 C11D 78.8(14) . . . . ?
C21 P1 B1 C11D 95.9(11) . . . . ?
B2 P1 B1 C11D -150.6(10) . . . . ?
C24D P1 B1 B2 98.2(9) . . . . ?
C24 P1 B1 B2 110.2(7) . . . . ?
C21D P1 B1 B2 -130.6(10) . . . . ?
C21 P1 B1 B2 -113.5(6) . . . . ?
C24D P1 B1 P2 144.8(8) . . . . ?
C24 P1 B1 P2 156.9(7) . . . . ?
C21D P1 B1 P2 -83.9(10) . . . . ?
C21 P1 B1 P2 -66.9(6) . . . . ?
B2 P1 B1 P2 46.6(3) . . . . ?
B2 P2 B1 C11 138.8(8) . . . . ?
C15 P2 B1 C11 39.0(9) . . . . ?
C18D P2 B1 C11 -112.6(11) . . . . ?
C18 P2 B1 C11 -99.2(10) . . . . ?
B2 P2 B1 C11D 149.4(9) . . . . ?
C15 P2 B1 C11D 49.6(9) . . . . ?
C18D P2 B1 C11D -102.0(12) . . . . ?
C18 P2 B1 C11D -88.5(10) . . . . ?
B2 P2 B1 P1 -47.7(3) . . . . ?
C15 P2 B1 P1 -147.5(3) . . . . ?
C18D P2 B1 P1 61.0(9) . . . . ?
C18 P2 B1 P1 74.4(6) . . . . ?
C15 P2 B1 B2 -99.8(4) . . . . ?
C18D P2 B1 B2 108.7(9) . . . . ?
C18 P2 B1 B2 122.1(6) . . . . ?
C15 P2 B2 C1 -31.0(6) . . . . ?
C18D P2 B2 C1 112.8(11) . . . . ?
C18 P2 B2 C1 95.3(8) . . . . ?
B1 P2 B2 C1 -140.1(6) . . . . ?
C15 P2 B2 P1 157.3(3) . . . . ?
C18D P2 B2 P1 -58.9(11) . . . . ?
C18 P2 B2 P1 -76.3(6) . . . . ?
B1 P2 B2 P1 48.2(3) . . . . ?
C15 P2 B2 B1 109.1(4) . . . . ?
C18D P2 B2 B1 -107.1(10) . . . . ?
C18 P2 B2 B1 -124.6(6) . . . . ?
C24D P1 B2 C1 29.5(11) . . . . ?
C24 P1 B2 C1 41.7(13) . . . . ?
C21D P1 B2 C1 -97.0(13) . . . . ?
C21 P1 B2 C1 -107.0(8) . . . . ?
B1 P1 B2 C1 139.5(7) . . . . ?
C24D P1 B2 P2 -159.2(9) . . . . ?
C24 P1 B2 P2 -147.0(11) . . . . ?
C21D P1 B2 P2 74.3(12) . . . . ?
C21 P1 B2 P2 64.3(6) . . . . ?
B1 P1 B2 P2 -49.2(3) . . . . ?
C24D P1 B2 B1 -110.0(9) . . . . ?
C24 P1 B2 B1 -97.8(11) . . . . ?
C21D P1 B2 B1 123.5(12) . . . . ?
C21 P1 B2 B1 113.5(6) . . . . ?
C11 B1 B2 C1 -3(2) . . . . ?
C11D B1 B2 C1 0(3) . . . . ?
P1 B1 B2 C1 -121.1(14) . . . . ?
P2 B1 B2 C1 117.6(14) . . . . ?
C11 B1 B2 P2 -120.2(15) . . . . ?
C11D B1 B2 P2 -117(2) . . . . ?
P1 B1 B2 P2 121.3(3) . . . . ?
C11 B1 B2 P1 118.5(16) . . . . ?
C11D B1 B2 P1 122(2) . . . . ?
P2 B1 B2 P1 -121.3(3) . . . . ?
P2 B2 C1 C2 -110.2(9) . . . . ?
P1 B2 C1 C2 58.8(10) . . . . ?
B1 B2 C1 C2 155.2(12) . . . . ?
P2 B2 C1 C10 65.0(9) . . . . ?
P1 B2 C1 C10 -126.1(8) . . . . ?
B1 B2 C1 C10 -29.6(18) . . . . ?
C10 C1 C2 C3 1.1(12) . . . . ?
B2 C1 C2 C3 176.5(8) . . . . ?
C1 C2 C3 C4 -179.2(8) . . . . ?
C1 C2 C3 C8 -1.8(11) . . . . ?
C8 C3 C4 C5 0.7(11) . . . . ?
C2 C3 C4 C5 178.0(8) . . . . ?
C3 C4 C5 C6 0.3(13) . . . . ?
C4 C5 C6 C7 -1.9(16) . . . . ?
C5 C6 C7 C8 2.5(16) . . . . ?
C4 C3 C8 C9 179.3(8) . . . . ?
C2 C3 C8 C9 1.8(11) . . . . ?
C4 C3 C8 C7 -0.1(11) . . . . ?
C2 C3 C8 C7 -177.6(8) . . . . ?
C6 C7 C8 C9 179.2(9) . . . . ?
C6 C7 C8 C3 -1.5(13) . . . . ?
C3 C8 C9 C10 -1.2(12) . . . . ?
C7 C8 C9 C10 178.1(8) . . . . ?
C8 C9 C10 C1 0.5(13) . . . . ?
C2 C1 C10 C9 -0.4(12) . . . . ?
B2 C1 C10 C9 -175.8(8) . . . . ?
C11D B1 C11 C12 98(6) . . . . ?
P1 B1 C11 C12 2.9(14) . . . . ?
B2 B1 C11 C12 -91.3(18) . . . . ?
P2 B1 C11 C12 174.4(9) . . . . ?
C11D B1 C11 C13 -136(6) . . . . ?
P1 B1 C11 C13 128.6(9) . . . . ?
B2 B1 C11 C13 34(2) . . . . ?
P2 B1 C11 C13 -59.8(13) . . . . ?
C11D B1 C11 C14 -19(5) . . . . ?
P1 B1 C11 C14 -114.3(11) . . . . ?
B2 B1 C11 C14 151.5(16) . . . . ?
P2 B1 C11 C14 57.3(14) . . . . ?
C11 B1 C11D C14D -154(6) . . . . ?
P1 B1 C11D C14D -62.0(19) . . . . ?
B2 B1 C11D C14D -166.1(19) . . . . ?
P2 B1 C11D C14D 95.3(15) . . . . ?
C11 B1 C11D C12D -31(5) . . . . ?
P1 B1 C11D C12D 61.0(17) . . . . ?
B2 B1 C11D C12D -43(3) . . . . ?
P2 B1 C11D C12D -141.7(12) . . . . ?
C11 B1 C11D C13D 86(5) . . . . ?
P1 B1 C11D C13D 178.4(8) . . . . ?
B2 B1 C11D C13D 74(3) . . . . ?
P2 B1 C11D C13D -24.3(16) . . . . ?
B2 P2 C15 C17 -160.8(6) . . . . ?
C18D P2 C15 C17 56.5(11) . . . . ?
C18 P2 C15 C17 56.6(6) . . . . ?
B1 P2 C15 C17 -94.0(6) . . . . ?
B2 P2 C15 C16 73.5(6) . . . . ?
C18D P2 C15 C16 -69.2(10) . . . . ?
C18 P2 C15 C16 -69.0(6) . . . . ?
B1 P2 C15 C16 140.3(5) . . . . ?
B2 P2 C18 C19 -13.7(14) . . . . ?
C15 P2 C18 C19 116.0(11) . . . . ?
C18D P2 C18 C19 -64(3) . . . . ?
B1 P2 C18 C19 -101.7(10) . . . . ?
B2 P2 C18 C20 111.6(10) . . . . ?
C15 P2 C18 C20 -118.7(11) . . . . ?
C18D P2 C18 C20 61(3) . . . . ?
B1 P2 C18 C20 23.7(14) . . . . ?
B2 P2 C18D C20D 152.0(16) . . . . ?
C15 P2 C18D C20D -68(2) . . . . ?
C18 P2 C18D C20D -69(3) . . . . ?
B1 P2 C18D C20D 82(2) . . . . ?
B2 P2 C18D C19D -85.8(17) . . . . ?
C15 P2 C18D C19D 54.2(18) . . . . ?
C18 P2 C18D C19D 54(2) . . . . ?
B1 P2 C18D C19D -155.6(14) . . . . ?
C24D P1 C21 C22 -60.5(16) . . . . ?
C24 P1 C21 C22 -75.1(15) . . . . ?
C21D P1 C21 C22 -81(3) . . . . ?
B2 P1 C21 C22 74.6(15) . . . . ?
B1 P1 C21 C22 150.2(11) . . . . ?
C24D P1 C21 C23 62.3(15) . . . . ?
C24 P1 C21 C23 47.8(15) . . . . ?
C21D P1 C21 C23 42(2) . . . . ?
B2 P1 C21 C23 -162.5(9) . . . . ?
B1 P1 C21 C23 -87.0(13) . . . . ?
C24D P1 C21D C22D -110.6(17) . . . . ?
C24 P1 C21D C22D -124.1(16) . . . . ?
C21 P1 C21D C22D 51(2) . . . . ?
B2 P1 C21D C22D 19(2) . . . . ?
B1 P1 C21D C22D 112.3(15) . . . . ?
C24D P1 C21D C23D 128.5(16) . . . . ?
C24 P1 C21D C23D 115.1(16) . . . . ?
C21 P1 C21D C23D -70(3) . . . . ?
B2 P1 C21D C23D -101.5(13) . . . . ?
B1 P1 C21D C23D -9(2) . . . . ?
C24D P1 C24 C26 -21(5) . . . . ?
C21D P1 C24 C26 73.2(18) . . . . ?
C21 P1 C24 C26 71.6(17) . . . . ?
B2 P1 C24 C26 -81(2) . . . . ?
B1 P1 C24 C26 -146.8(17) . . . . ?
C24D P1 C24 C25 -139(8) . . . . ?
C21D P1 C24 C25 -45(2) . . . . ?
C21 P1 C24 C25 -47(2) . . . . ?
B2 P1 C24 C25 160.8(18) . . . . ?
B1 P1 C24 C25 95(2) . . . . ?
C24 P1 C24D C26D -101(7) . . . . ?
C21D P1 C24D C26D 171.1(15) . . . . ?
C21 P1 C24D C26D 165.6(12) . . . . ?
B2 P1 C24D C26D 23.7(18) . . . . ?
B1 P1 C24D C26D -42.5(18) . . . . ?
C24 P1 C24D C25D 132(7) . . . . ?
C21D P1 C24D C25D 44(2) . . . . ?
C21 P1 C24D C25D 39(2) . . . . ?
B2 P1 C24D C25D -103(2) . . . . ?
B1 P1 C24D C25D -169(2) . . . . ?
